data_7714758
loop_
_publ_author_name
'McKearney, Declan'
'MacDonald, Kyle'
'Kim, Min Suk'
'Williams, Vance E.'
'Leznoff, Daniel B.'

_publ_section_title
;
 Tuning the visible colour of octahedral manganese(III) phthalocyanines
 <i>via</i> axial ligand exchange.
;
_journal_issue 3
_journal_name_full 'Dalton transactions (Cambridge, England : 2003)'
_journal_page_first 938
_journal_page_last 948
_journal_paper_doi 10.1039/d3dt03518b
_journal_volume 53
_journal_year 2024
_chemical_absolute_configuration syn
_chemical_formula_moiety 'C41.67 H25.33 Cl4.67 F4 Mn0.67 N6.67 O0 Sb0.67'
_chemical_formula_sum 'C41.67 H25.33 Cl4.67 F4 Mn0.67 N6.67 O0 Sb0.67'
_chemical_formula_weight 978.58
_space_group_crystal_system tetragonal
_space_group_IT_number 88
_space_group_name_Hall '-I 4ad'
_space_group_name_H-M_alt 'I 41/a :2'
_atom_sites_solution_hydrogens geom
_audit_update_record
;
2023-10-06 deposited with the CCDC.	2023-12-05 downloaded from the CCDC.
;
_cell_angle_alpha 90
_cell_angle_beta 90
_cell_angle_gamma 90
_cell_formula_units_Z 24
_cell_length_a 23.6576(4)
_cell_length_b 23.6576(4)
_cell_length_c 42.1881(9)
_cell_measurement_reflns_used 9851
_cell_measurement_temperature 150(2)
_cell_measurement_theta_max 66.61
_cell_measurement_theta_min 2.64
_cell_volume 23611.9(8)
_computing_cell_refinement 'Bruker SAINT'
_computing_data_collection 'Bruker APEX2'
_computing_data_reduction 'Bruker SAINT'
_computing_structure_refinement 'SHELXL-2016/6 (Sheldrick, 2016)'
_computing_structure_solution 'SHELXT 2014/5 (Sheldrick, 2014)'
_diffrn_ambient_temperature 150(2)
_diffrn_measured_fraction_theta_full 1.000
_diffrn_measured_fraction_theta_max 1.000
_diffrn_measurement_device_type 'Bruker APEX-II DUO CCD'
_diffrn_measurement_method '\f and \w scans'
_diffrn_radiation_monochromator graphite
_diffrn_radiation_type 'Cu K\a'
_diffrn_radiation_wavelength 1.54178
_diffrn_reflns_av_R_equivalents 0.0343
_diffrn_reflns_av_unetI/netI 0.0227
_diffrn_reflns_Laue_measured_fraction_full 1.000
_diffrn_reflns_Laue_measured_fraction_max 1.000
_diffrn_reflns_limit_h_max 28
_diffrn_reflns_limit_h_min -28
_diffrn_reflns_limit_k_max 28
_diffrn_reflns_limit_k_min -25
_diffrn_reflns_limit_l_max 50
_diffrn_reflns_limit_l_min -50
_diffrn_reflns_number 62105
_diffrn_reflns_point_group_measured_fraction_full 1.000
_diffrn_reflns_point_group_measured_fraction_max 1.000
_diffrn_reflns_theta_full 66.669
_diffrn_reflns_theta_max 66.669
_diffrn_reflns_theta_min 2.141
_exptl_absorpt_coefficient_mu 8.886
_exptl_absorpt_correction_T_max 1.0000
_exptl_absorpt_correction_T_min 0.7669
_exptl_absorpt_correction_type multi-scan
_exptl_absorpt_process_details sadabs
_exptl_crystal_colour blue
_exptl_crystal_density_diffrn 1.652
_exptl_crystal_description block
_exptl_crystal_F_000 11720
_exptl_crystal_size_max 0.281
_exptl_crystal_size_mid 0.234
_exptl_crystal_size_min 0.197
_refine_diff_density_max 5.356
_refine_diff_density_min -2.145
_refine_diff_density_rms 0.201
_refine_ls_extinction_method none
_refine_ls_goodness_of_fit_ref 1.017
_refine_ls_hydrogen_treatment constr
_refine_ls_matrix_type full
_refine_ls_number_parameters 785
_refine_ls_number_reflns 10438
_refine_ls_number_restraints 0
_refine_ls_restrained_S_all 1.017
_refine_ls_R_factor_all 0.0912
_refine_ls_R_factor_gt 0.0768
_refine_ls_shift/su_max 0.001
_refine_ls_shift/su_mean 0.000
_refine_ls_structure_factor_coef Fsqd
_refine_ls_weighting_details 'w=1/[\s^2^(Fo^2^)+(0.1544P)^2^+168.2969P] where P=(Fo^2^+2Fc^2^)/3'
_refine_ls_weighting_scheme calc
_refine_ls_wR_factor_gt 0.2240
_refine_ls_wR_factor_ref 0.2449
_reflns_number_gt 8143
_reflns_number_total 10438
_reflns_threshold_expression 'I > 2\s(I)'
_cod_data_source_file d3dt03518b2.cif
_cod_data_source_block DM_KM_PcMnPyr2SbF6_0m_a
_cod_depositor_comments 'Adding full bibliography for 7714753--7714759.cif.'
_cod_original_cell_volume 23611.9(9)
_cod_original_sg_symbol_H-M 'I 41/a'
_cod_database_code 7714758
_shelx_space_group_comment
;
The symmetry employed for this shelxl refinement is uniquely defined
by the following loop, which should always be used as a source of
symmetry information in preference to the above space-group names.
They are only intended as comments.
;

loop_
_space_group_symop_operation_xyz
'x, y, z'
'-x+1/2, -y, z+1/2'
'-y+3/4, x+1/4, z+1/4'
'y+3/4, -x+3/4, z+3/4'
'x+1/2, y+1/2, z+1/2'
'-x+1, -y+1/2, z+1'
'-y+5/4, x+3/4, z+3/4'
'y+5/4, -x+5/4, z+5/4'
'-x, -y, -z'
'x-1/2, y, -z-1/2'
'y-3/4, -x-1/4, -z-1/4'
'-y-3/4, x-3/4, -z-3/4'
'-x+1/2, -y+1/2, -z+1/2'
'x, y+1/2, -z'
'y-1/4, -x+1/4, -z+1/4'
'-y-1/4, x-1/4, -z-1/4'

loop_
_atom_site_label
_atom_site_type_symbol
_atom_site_fract_x
_atom_site_fract_y
_atom_site_fract_z
_atom_site_U_iso_or_equiv
_atom_site_adp_type
_atom_site_occupancy
_atom_site_site_symmetry_order
_atom_site_calc_flag
_atom_site_refinement_flags_posn
_atom_site_refinement_flags_adp
_atom_site_refinement_flags_occupancy
_atom_site_disorder_assembly
_atom_site_disorder_group
Sb01 Sb 1.000000 0.250000 0.54350(2) 0.02138(19) Uani 1 2 d S T P . .
N1 N 0.8355(2) -0.0584(2) 0.37504(8) 0.0224(10) Uani 1 1 d . . . . .
Cl1 Cl 0.95478(18) 0.5507(2) 0.62567(11) 0.158(2) Uani 1 1 d . . . . .
Sb02 Sb 0.500000 0.250000 0.45654(2) 0.02240(19) Uani 1 2 d S T P . .
Cl2 Cl 1.000000 0.250000 0.42298(12) 0.0887(12) Uani 1 2 d S T P . .
N2 N 0.82605(19) 0.11531(19) 0.37384(8) 0.0215(9) Uani 1 1 d . . . . .
C2 C 0.8135(2) 0.0799(2) 0.45556(11) 0.0221(11) Uani 1 1 d . . . . .
Mn03 Mn 0.74970(3) -0.00533(3) 0.37571(2) 0.0152(2) Uani 1 1 d . . . . .
Cl3 Cl 0.9690(2) 0.1627(4) 0.37066(13) 0.1048(19) Uani 0.5 1 d . . P . .
N3 N 0.67265(19) -0.12553(18) 0.37751(9) 0.0202(9) Uani 1 1 d . . . . .
C3 C 0.6895(2) -0.0935(2) 0.29563(11) 0.0208(10) Uani 1 1 d . . . . .
Cl04 Cl 0.69678(8) 0.19426(8) 0.44959(5) 0.0607(5) Uani 1 1 d . . . . .
C4 C 0.9948(16) 0.2301(19) 0.3251(5) 0.24(3) Uani 1 1 d . . . . .
N4 N 0.6641(2) 0.04673(19) 0.37722(9) 0.0209(9) Uani 1 1 d . . . . .
Cl05 Cl 0.54881(7) -0.07713(8) 0.38938(4) 0.0565(5) Uani 1 1 d . . . . .
Cl06 Cl 0.56468(8) -0.04296(9) 0.46095(5) 0.0650(5) Uani 1 1 d . . . . .
C6 C 1.000000 0.250000 0.3884(6) 0.21(2) Uani 1 2 d S T P . .
H6 H 1.000000 0.250000 0.365864 0.258 Uiso 1 2 calc R U P . .
Cl07 Cl 0.78859(9) 0.29133(8) 0.44455(6) 0.0716(6) Uani 1 1 d . . . . .
C7 C 0.9882(15) 0.2257(10) 0.3459(12) 0.40(4) Uani 1 1 d . . . . .
Cl08 Cl 1.04819(11) 0.45751(12) 0.63178(8) 0.0962(8) Uani 1 1 d . . . . .
N00F N 0.77874(17) 0.04379(17) 0.34188(9) 0.0183(8) Uani 1 1 d . . . . .
N00G N 0.71713(16) -0.05554(17) 0.34348(9) 0.0176(8) Uani 1 1 d . . . . .
F00H F 1.000000 0.250000 0.49887(16) 0.0540(16) Uani 1 2 d S T P . .
N00I N 0.75658(17) -0.00586(17) 0.45601(10) 0.0194(9) Uani 1 1 d . . . . .
N00J N 0.72124(16) -0.05497(17) 0.40931(9) 0.0187(8) Uani 1 1 d . . . . .
N00K N 0.78240(16) 0.04477(17) 0.40796(9) 0.0181(8) Uani 1 1 d . . . . .
N00L N 0.74503(16) -0.00648(17) 0.29553(10) 0.0197(9) Uani 1 1 d . . . . .
F00M F 0.4279(2) 0.2173(3) 0.45676(12) 0.0820(16) Uani 1 1 d . . . . .
C00P C 0.7992(2) 0.0813(2) 0.29318(11) 0.0229(11) Uani 1 1 d . . . . .
F00Q F 0.500000 0.250000 0.50115(18) 0.068(2) Uani 1 2 d S T P . .
C00R C 0.7000(2) -0.0924(2) 0.45831(12) 0.0238(11) Uani 1 1 d . . . . .
C00S C 0.7199(2) -0.0482(2) 0.31136(11) 0.0194(10) Uani 1 1 d . . . . .
F00T F 1.000000 0.250000 0.58699(17) 0.082(3) Uani 1 2 d S T P . .
C00U C 0.7815(2) 0.0356(2) 0.43993(11) 0.0204(10) Uani 1 1 d . . . . .
C00V C 0.6857(2) -0.1033(2) 0.34960(11) 0.0189(10) Uani 1 1 d . . . . .
C00W C 0.7718(2) 0.0357(2) 0.31012(11) 0.0201(10) Uani 1 1 d . . . . .
C00X C 0.7287(2) -0.0476(2) 0.44113(11) 0.0201(10) Uani 1 1 d . . . . .
C00Y C 0.6893(2) -0.1027(2) 0.40472(11) 0.0198(10) Uani 1 1 d . . . . .
C00Z C 0.6328(2) 0.0551(2) 0.35084(12) 0.0255(11) Uani 1 1 d . . . . .
H00Z H 0.643617 0.036368 0.331871 0.031 Uiso 1 1 calc R U . . .
C010 C 0.8331(2) 0.1160(2) 0.43159(12) 0.0233(10) Uani 1 1 d . . . . .
C011 C 0.6675(2) -0.1278(2) 0.31977(12) 0.0231(10) Uani 1 1 d . . . . .
C012 C 0.81347(19) 0.09265(19) 0.40179(11) 0.0177(9) Uani 1 1 d . . . . .
C013 C 0.8099(2) 0.09258(19) 0.34684(11) 0.0185(10) Uani 1 1 d . . . . .
C014 C 0.6757(2) -0.1272(2) 0.43534(12) 0.0232(10) Uani 1 1 d . . . . .
C015 C 0.8277(2) 0.0887(2) 0.48724(12) 0.0303(12) Uani 1 1 d . . . . .
H015 H 0.814064 0.064619 0.503546 0.036 Uiso 1 1 calc R U . . .
C016 C 0.8235(2) 0.1164(2) 0.31595(12) 0.0248(11) Uani 1 1 d . . . . .
F017 F 0.5316(3) 0.1777(2) 0.45802(17) 0.106(2) Uani 1 1 d . . . . .
C018 C 0.6342(2) -0.1748(2) 0.31270(13) 0.0304(12) Uani 1 1 d . . . . .
H018 H 0.618922 -0.198028 0.328942 0.037 Uiso 1 1 calc R U . . .
C019 C 0.6800(2) -0.1051(2) 0.26385(12) 0.0295(12) Uani 1 1 d . . . . .
H019 H 0.695396 -0.082009 0.247557 0.035 Uiso 1 1 calc R U . . .
C01A C 0.6467(2) 0.0720(2) 0.40384(12) 0.0255(11) Uani 1 1 d . . . . .
H01A H 0.667071 0.064959 0.422842 0.031 Uiso 1 1 calc R U . . .
C01B C 0.8035(2) 0.0926(2) 0.26083(12) 0.0297(12) Uani 1 1 d . . . . .
H01B H 0.786464 0.068759 0.245441 0.036 Uiso 1 1 calc R U . . .
C01C C 0.6436(2) -0.1737(2) 0.44390(14) 0.0319(12) Uani 1 1 d . . . . .
H01C H 0.627464 -0.197669 0.428281 0.038 Uiso 1 1 calc R U . . .
C01D C 0.8614(2) -0.0713(2) 0.34782(13) 0.0294(12) Uani 1 1 d . . . . .
H01D H 0.847184 -0.055412 0.328755 0.035 Uiso 1 1 calc R U . . .
C01E C 0.8672(2) 0.1622(2) 0.43842(14) 0.0326(12) Uani 1 1 d . . . . .
H01E H 0.879875 0.186940 0.422163 0.039 Uiso 1 1 calc R U . . .
C01F C 0.6936(2) -0.1027(2) 0.49048(13) 0.0303(12) Uani 1 1 d . . . . .
H01F H 0.710991 -0.079332 0.505974 0.036 Uiso 1 1 calc R U . . .
C01G C 0.8569(2) -0.0803(2) 0.40170(13) 0.0303(12) Uani 1 1 d . . . . .
H01G H 0.839335 -0.070876 0.421256 0.036 Uiso 1 1 calc R U . . .
C01H C 0.8537(3) 0.1644(2) 0.30721(14) 0.0338(13) Uani 1 1 d . . . . .
H01H H 0.870276 0.188474 0.322665 0.041 Uiso 1 1 calc R U . . .
C01I C 0.5859(2) 0.0894(2) 0.35025(14) 0.0315(12) Uani 1 1 d . . . . .
H01I H 0.564955 0.094174 0.331228 0.038 Uiso 1 1 calc R U . . .
C01J C 0.6243(3) -0.1860(3) 0.28094(14) 0.0378(14) Uani 1 1 d . . . . .
H01J H 0.601630 -0.217613 0.275372 0.045 Uiso 1 1 calc R U . . .
C01K C 0.5697(3) 0.1171(3) 0.37773(12) 0.0306(13) Uani 1 1 d . . . . .
H01K H 0.537997 0.141804 0.377776 0.037 Uiso 1 1 calc R U . . .
C01L C 0.8820(3) 0.1709(3) 0.46977(15) 0.0386(14) Uani 1 1 d . . . . .
H01L H 0.905643 0.201950 0.475166 0.046 Uiso 1 1 calc R U . . .
C01M C 0.6006(2) 0.1079(2) 0.40514(13) 0.0307(12) Uani 1 1 d . . . . .
H01M H 0.590328 0.125950 0.424433 0.037 Uiso 1 1 calc R U . . .
C01N C 0.8625(2) 0.1343(2) 0.49383(13) 0.0359(13) Uani 1 1 d . . . . .
H01N H 0.873598 0.141138 0.515138 0.043 Uiso 1 1 calc R U . . .
C01O C 0.6358(3) -0.1842(3) 0.47590(14) 0.0379(14) Uani 1 1 d . . . . .
H01O H 0.613475 -0.215584 0.482340 0.045 Uiso 1 1 calc R U . . .
C01P C 0.6467(2) -0.1523(2) 0.25695(13) 0.0350(13) Uani 1 1 d . . . . .
H01P H 0.639103 -0.161572 0.235452 0.042 Uiso 1 1 calc R U . . .
C01Q C 0.5110(2) -0.0216(3) 0.40552(15) 0.0385(13) Uani 1 1 d . . . . .
C01R C 0.8587(3) 0.1758(3) 0.27516(15) 0.0447(16) Uani 1 1 d . . . . .
H01R H 0.879162 0.208299 0.268570 0.054 Uiso 1 1 calc R U . . .
C01S C 0.4723(2) 0.0078(3) 0.38665(16) 0.0414(14) Uani 1 1 d . . . . .
H01S H 0.467498 -0.002410 0.365039 0.050 Uiso 1 1 calc R U . . .
C01T C 0.9080(2) -0.1066(3) 0.34600(15) 0.0359(13) Uani 1 1 d . . . . .
H01T H 0.925082 -0.114607 0.326137 0.043 Uiso 1 1 calc R U . . .
C01U C 0.9031(3) -0.1157(3) 0.40223(15) 0.0394(14) Uani 1 1 d . . . . .
H01U H 0.916880 -0.130235 0.421746 0.047 Uiso 1 1 calc R U . . .
C01V C 0.6605(3) -0.1490(3) 0.49900(13) 0.0363(13) Uani 1 1 d . . . . .
H01V H 0.654434 -0.156965 0.520812 0.044 Uiso 1 1 calc R U . . .
F01W F 0.500000 0.250000 0.41366(19) 0.132(5) Uani 1 2 d S T P . .
C01X C 0.9292(3) -0.1300(3) 0.37383(14) 0.0385(16) Uani 1 1 d . . . . .
H01X H 0.960607 -0.155019 0.373421 0.046 Uiso 1 1 calc R U . . .
C01Y C 0.5174(2) -0.0068(3) 0.43681(16) 0.0425(14) Uani 1 1 d . . . . .
C020 C 0.4421(2) 0.0503(3) 0.39885(19) 0.0496(17) Uani 1 1 d . . . . .
H020 H 0.415792 0.069858 0.385824 0.060 Uiso 1 1 calc R U . . .
F021 F 0.9259(2) 0.2732(5) 0.54358(14) 0.146(4) Uani 1 1 d . . . . .
C022 C 0.8342(3) 0.1407(2) 0.25214(13) 0.0399(14) Uani 1 1 d . . . . .
H022 H 0.838557 0.149709 0.230330 0.048 Uiso 1 1 calc R U . . .
C023 C 0.4486(3) 0.0662(3) 0.43045(19) 0.0514(17) Uani 1 1 d . . . . .
H023 H 0.427590 0.097109 0.438744 0.062 Uiso 1 1 calc R U . . .
C024 C 0.4860(3) 0.0367(3) 0.4498(2) 0.0566(19) Uani 1 1 d . . . . .
H024 H 0.489803 0.046222 0.471564 0.068 Uiso 1 1 calc R U . . .
C025 C 0.7324(3) 0.2190(3) 0.48259(18) 0.0483(16) Uani 1 1 d . . . . .
F026 F 1.0236(5) 0.3235(3) 0.54280(16) 0.153(4) Uani 1 1 d . . . . .
C027 C 0.7730(3) 0.2604(3) 0.4804(2) 0.057(2) Uani 1 1 d . . . . .
C028 C 0.7204(3) 0.1949(3) 0.5124(2) 0.064(2) Uani 1 1 d . . . . .
H028 H 0.692438 0.166370 0.514487 0.077 Uiso 1 1 calc R U . . .
C029 C 0.8023(4) 0.2777(3) 0.5069(3) 0.075(3) Uani 1 1 d . . . . .
H029 H 0.831097 0.305432 0.505138 0.090 Uiso 1 1 calc R U . . .
C1 C 1.0141(4) 0.4596(3) 0.53892(17) 0.171(9) Uani 1 1 d G . . . .
H1 H 1.026003 0.440561 0.520271 0.206 Uiso 1 1 calc R U . . .
C02F C 0.9716(4) 0.5001(4) 0.53725(19) 0.164(9) Uani 1 1 d G . . . .
H02F H 0.954491 0.508709 0.517450 0.196 Uiso 1 1 calc R U . . .
C02J C 0.9542(2) 0.5281(3) 0.5645(3) 0.137(7) Uani 1 1 d G . . . .
H02J H 0.925126 0.555721 0.563388 0.164 Uiso 1 1 calc R U . . .
C02A C 0.9792(3) 0.5155(2) 0.5935(2) 0.106(5) Uani 1 1 d G . . . .
C02C C 1.0217(3) 0.4750(2) 0.59517(16) 0.084(3) Uani 1 1 d G . . . .
C02D C 1.0391(3) 0.4471(2) 0.5679(2) 0.150(8) Uani 1 1 d G . . . .
H02D H 1.068149 0.419425 0.569031 0.179 Uiso 1 1 calc R U . . .
C02B C 0.7900(5) 0.2552(4) 0.5354(3) 0.086(3) Uani 1 1 d . . . . .
H02B H 0.809157 0.268256 0.553766 0.103 Uiso 1 1 calc R U . . .
C02E C 0.7494(5) 0.2131(4) 0.5381(2) 0.083(3) Uani 1 1 d . . . . .
H02E H 0.741905 0.196846 0.558246 0.099 Uiso 1 1 calc R U . . .

loop_
_atom_site_aniso_label
_atom_site_aniso_U_11
_atom_site_aniso_U_22
_atom_site_aniso_U_33
_atom_site_aniso_U_23
_atom_site_aniso_U_13
_atom_site_aniso_U_12
Sb01 0.0206(3) 0.0225(3) 0.0211(3) 0.000 0.000 -0.00081(15)
N1 0.025(2) 0.024(2) 0.018(2) -0.0025(14) -0.0014(15) 0.0019(18)
Cl1 0.118(3) 0.169(4) 0.188(5) 0.045(3) 0.065(3) 0.066(3)
Sb02 0.0243(3) 0.0238(3) 0.0191(3) 0.000 0.000 -0.00187(15)
Cl2 0.096(3) 0.085(2) 0.085(3) 0.000 0.000 0.0012(17)
N2 0.022(2) 0.024(2) 0.018(2) 0.0014(15) 0.0018(14) -0.0012(17)
C2 0.020(2) 0.026(3) 0.020(2) -0.0028(19) -0.0034(18) 0.002(2)
Mn03 0.0182(5) 0.0202(4) 0.0073(5) 0.0005(2) 0.0002(2) -0.0010(3)
Cl3 0.074(3) 0.155(6) 0.086(3) 0.003(3) 0.004(3) 0.007(4)
N3 0.023(2) 0.019(2) 0.019(2) 0.0009(14) 0.0020(15) -0.0008(17)
C3 0.019(2) 0.025(3) 0.018(2) -0.0001(18) -0.0006(18) 0.0046(19)
Cl04 0.0556(10) 0.0549(10) 0.0715(12) -0.0027(9) -0.0216(9) -0.0111(8)
C4 0.21(2) 0.39(6) 0.125(13) 0.13(2) 0.089(19) 0.23(4)
N4 0.022(2) 0.022(2) 0.019(2) -0.0013(15) -0.0002(15) 0.0021(17)
Cl05 0.0460(9) 0.0661(11) 0.0576(10) -0.0104(8) 0.0024(7) 0.0200(8)
Cl06 0.0488(10) 0.0836(13) 0.0627(11) -0.0133(9) -0.0222(8) 0.0272(9)
C6 0.21(3) 0.35(4) 0.092(15) 0.000 0.000 0.23(3)
Cl07 0.0641(12) 0.0474(10) 0.1034(16) 0.0219(10) -0.0238(11) -0.0085(8)
C7 0.32(4) 0.16(2) 0.71(8) -0.27(4) -0.31(5) 0.16(3)
Cl08 0.0636(14) 0.0862(17) 0.139(2) 0.0116(16) -0.0195(14) -0.0086(12)
N00F 0.021(2) 0.025(2) 0.0090(17) 0.0012(15) -0.0010(15) 0.0014(16)
N00G 0.0185(19) 0.0211(19) 0.0133(18) -0.0006(15) -0.0007(15) 0.0020(15)
F00H 0.069(4) 0.065(4) 0.028(3) 0.000 0.000 -0.003(3)
N00I 0.021(2) 0.026(2) 0.011(2) 0.0002(14) -0.0025(14) 0.0001(17)
N00J 0.0187(19) 0.025(2) 0.0120(18) 0.0004(15) -0.0001(15) -0.0002(16)
N00K 0.0172(19) 0.026(2) 0.0110(18) 0.0016(15) -0.0011(14) 0.0012(15)
N00L 0.023(2) 0.022(2) 0.014(2) 0.0007(15) 0.0003(14) 0.0021(17)
F00M 0.048(3) 0.118(4) 0.080(3) 0.003(3) -0.004(2) -0.035(3)
C00P 0.026(3) 0.023(3) 0.020(2) 0.0064(19) 0.0050(19) 0.005(2)
F00Q 0.079(4) 0.093(5) 0.030(3) 0.000 0.000 -0.013(3)
C00R 0.021(2) 0.029(3) 0.021(3) 0.003(2) 0.0014(19) 0.000(2)
C00S 0.020(2) 0.026(2) 0.013(2) -0.0009(18) -0.0018(17) 0.0035(18)
F00T 0.094(5) 0.130(7) 0.023(4) 0.000 0.000 -0.004(4)
C00U 0.019(2) 0.026(2) 0.016(2) -0.0015(19) -0.0039(18) 0.0013(19)
C00V 0.019(2) 0.026(2) 0.012(2) -0.0003(18) -0.0013(17) 0.0074(18)
C00W 0.021(2) 0.024(2) 0.015(2) 0.0020(18) 0.0015(18) 0.0050(19)
C00X 0.020(2) 0.028(3) 0.012(2) 0.0038(18) 0.0014(17) 0.0037(19)
C00Y 0.021(2) 0.025(2) 0.013(2) 0.0051(18) 0.0020(18) -0.0005(18)
C00Z 0.026(3) 0.031(3) 0.020(2) -0.004(2) -0.006(2) 0.001(2)
C010 0.024(2) 0.029(3) 0.017(2) -0.005(2) -0.0016(19) -0.001(2)
C011 0.022(2) 0.028(3) 0.019(2) -0.004(2) -0.0024(19) 0.0009(19)
C012 0.016(2) 0.018(2) 0.019(2) -0.0008(18) -0.0003(18) 0.0003(17)
C013 0.021(2) 0.015(2) 0.020(2) 0.0019(18) 0.0029(18) 0.0009(17)
C014 0.025(2) 0.027(3) 0.017(2) 0.0044(19) 0.0022(19) 0.001(2)
C015 0.035(3) 0.037(3) 0.020(2) -0.005(2) -0.006(2) 0.003(2)
C016 0.032(3) 0.026(3) 0.017(2) -0.0001(19) 0.007(2) 0.001(2)
F017 0.110(5) 0.052(3) 0.155(6) -0.024(3) 0.024(4) 0.030(3)
C018 0.035(3) 0.031(3) 0.025(3) -0.001(2) -0.002(2) -0.006(2)
C019 0.032(3) 0.038(3) 0.018(2) -0.005(2) -0.006(2) 0.003(2)
C01A 0.026(3) 0.034(3) 0.017(2) 0.001(2) 0.001(2) 0.003(2)
C01B 0.042(3) 0.030(3) 0.018(2) 0.003(2) 0.004(2) 0.004(2)
C01C 0.038(3) 0.032(3) 0.025(3) 0.002(2) 0.004(2) -0.007(2)
C01D 0.028(3) 0.037(3) 0.023(3) 0.003(2) 0.004(2) 0.006(2)
C01E 0.038(3) 0.031(3) 0.029(3) -0.004(2) 0.001(2) -0.008(2)
C01F 0.034(3) 0.038(3) 0.019(2) 0.005(2) 0.001(2) -0.002(2)
C01G 0.032(3) 0.035(3) 0.024(3) 0.002(2) -0.004(2) 0.008(2)
C01H 0.049(3) 0.024(3) 0.028(3) 0.002(2) 0.012(3) -0.007(2)
C01I 0.025(3) 0.037(3) 0.033(3) -0.001(2) -0.006(2) 0.005(2)
C01J 0.046(3) 0.037(3) 0.030(3) -0.009(2) -0.009(3) -0.010(3)
C01K 0.025(3) 0.032(3) 0.035(3) 0.003(2) 0.003(2) 0.004(2)
C01L 0.043(3) 0.038(3) 0.035(3) -0.011(3) -0.008(3) -0.009(3)
C01M 0.030(3) 0.036(3) 0.026(3) -0.007(2) 0.006(2) 0.008(2)
C01N 0.039(3) 0.042(3) 0.026(3) -0.009(2) -0.010(2) 0.000(3)
C01O 0.044(3) 0.037(3) 0.033(3) 0.011(3) 0.008(3) -0.008(3)
C01P 0.043(3) 0.041(3) 0.021(3) -0.008(2) -0.005(2) -0.004(3)
C01Q 0.020(3) 0.043(3) 0.053(4) -0.001(3) 0.000(2) -0.001(2)
C01R 0.069(5) 0.031(3) 0.033(3) 0.006(3) 0.017(3) -0.006(3)
C01S 0.024(3) 0.056(4) 0.044(3) -0.004(3) 0.001(3) -0.004(3)
C01T 0.029(3) 0.045(3) 0.034(3) -0.006(3) 0.005(2) 0.006(2)
C01U 0.041(3) 0.044(3) 0.034(3) 0.006(3) -0.005(3) 0.013(3)
C01V 0.046(3) 0.045(3) 0.017(3) 0.014(2) 0.006(2) -0.005(3)
F01W 0.157(9) 0.220(12) 0.019(4) 0.000 0.000 -0.094(8)
C01X 0.031(3) 0.037(3) 0.048(4) -0.001(2) 0.000(2) 0.011(3)
C01Y 0.025(3) 0.045(3) 0.057(4) -0.010(3) -0.010(3) 0.004(2)
C020 0.021(3) 0.045(4) 0.082(5) 0.000(3) -0.003(3) 0.000(2)
F021 0.057(3) 0.302(11) 0.079(4) -0.012(5) -0.004(3) 0.082(5)
C022 0.066(4) 0.034(3) 0.019(3) 0.009(2) 0.011(3) 0.001(3)
C023 0.038(3) 0.045(4) 0.071(5) -0.009(3) -0.005(3) 0.010(3)
C024 0.039(4) 0.063(5) 0.067(5) -0.024(4) -0.012(3) 0.011(3)
C025 0.042(3) 0.032(3) 0.070(5) -0.003(3) -0.013(3) 0.003(3)
F026 0.308(12) 0.062(4) 0.090(5) -0.010(3) -0.006(6) -0.083(6)
C027 0.052(4) 0.030(3) 0.089(6) 0.001(3) -0.028(4) 0.006(3)
C028 0.055(4) 0.054(4) 0.082(6) -0.013(4) -0.014(4) 0.013(3)
C029 0.077(6) 0.038(4) 0.112(8) -0.002(4) -0.047(5) 0.004(4)
C1 0.25(2) 0.095(11) 0.172(17) -0.005(11) -0.089(16) -0.002(12)
C02F 0.26(2) 0.128(13) 0.108(11) -0.002(10) -0.072(13) -0.103(14)
C02J 0.042(5) 0.045(5) 0.32(2) 0.041(9) 0.033(9) 0.009(4)
C02A 0.052(5) 0.048(5) 0.218(15) 0.037(7) 0.013(7) -0.003(4)
C02C 0.070(5) 0.025(4) 0.158(10) -0.008(5) -0.005(6) -0.016(3)
C02D 0.116(9) 0.035(4) 0.30(2) 0.008(8) -0.156(12) 0.001(5)
C02B 0.098(7) 0.072(6) 0.088(7) -0.019(5) -0.051(6) 0.019(5)
C02E 0.110(8) 0.068(6) 0.071(6) -0.003(5) -0.015(6) 0.030(6)

loop_
_atom_type_symbol
_atom_type_description
_atom_type_scat_dispersion_real
_atom_type_scat_dispersion_imag
_atom_type_scat_source
C C 0.0181 0.0091 'International Tables Vol C Tables 4.2.6.8 and 6.1.1.4'
Cl Cl 0.3639 0.7018 'International Tables Vol C Tables 4.2.6.8 and 6.1.1.4'
F F 0.0727 0.0534 'International Tables Vol C Tables 4.2.6.8 and 6.1.1.4'
Mn Mn -0.5299 2.8052 'International Tables Vol C Tables 4.2.6.8 and 6.1.1.4'
N N 0.0311 0.0180 'International Tables Vol C Tables 4.2.6.8 and 6.1.1.4'
O O 0.0492 0.0322 'International Tables Vol C Tables 4.2.6.8 and 6.1.1.4'
Sb Sb -0.0562 5.8946 'International Tables Vol C Tables 4.2.6.8 and 6.1.1.4'
H H 0.0000 0.0000 'International Tables Vol C Tables 4.2.6.8 and 6.1.1.4'

loop_
_geom_angle_atom_site_label_1
_geom_angle_atom_site_label_2
_geom_angle_atom_site_label_3
_geom_angle
_geom_angle_site_symmetry_1
_geom_angle_site_symmetry_3
_geom_angle_publ_flag
F026 Sb01 F026 178.1(4) 6_654 . ?
F026 Sb01 F00T 90.9(2) 6_654 . ?
F026 Sb01 F00T 90.9(2) . . ?
F026 Sb01 F021 89.6(4) 6_654 . ?
F026 Sb01 F021 90.4(4) . . ?
F00T Sb01 F021 89.90(19) . . ?
F026 Sb01 F021 90.4(4) 6_654 6_654 ?
F026 Sb01 F021 89.6(4) . 6_654 ?
F00T Sb01 F021 89.90(19) . 6_654 ?
F021 Sb01 F021 179.8(4) . 6_654 ?
F026 Sb01 F00H 89.1(2) 6_654 . ?
F026 Sb01 F00H 89.1(2) . . ?
F00T Sb01 F00H 180.0 . . ?
F021 Sb01 F00H 90.10(19) . . ?
F021 Sb01 F00H 90.10(19) 6_654 . ?
C01G N1 C01D 117.4(5) . . ?
C01G N1 Mn03 121.0(3) . . ?
C01D N1 Mn03 121.4(3) . . ?
F01W Sb02 F017 91.9(2) . . ?
F01W Sb02 F017 91.9(2) . 6_554 ?
F017 Sb02 F017 176.2(4) . 6_554 ?
F01W Sb02 F00M 90.29(16) . . ?
F017 Sb02 F00M 89.2(2) . . ?
F017 Sb02 F00M 90.8(2) 6_554 . ?
F01W Sb02 F00M 90.29(16) . 6_554 ?
F017 Sb02 F00M 90.8(2) . 6_554 ?
F017 Sb02 F00M 89.2(2) 6_554 6_554 ?
F00M Sb02 F00M 179.4(3) . 6_554 ?
F01W Sb02 F00Q 180.0 . . ?
F017 Sb02 F00Q 88.1(2) . . ?
F017 Sb02 F00Q 88.1(2) 6_554 . ?
F00M Sb02 F00Q 89.71(16) . . ?
F00M Sb02 F00Q 89.71(16) 6_554 . ?
C013 N2 C012 122.5(5) . . ?
C015 C2 C010 121.5(5) . . ?
C015 C2 C00U 132.0(5) . . ?
C010 C2 C00U 106.5(4) . . ?
N00J Mn03 N00G 90.20(19) . . ?
N00J Mn03 N00K 89.77(18) . . ?
N00G Mn03 N00K 179.88(18) . . ?
N00J Mn03 N00F 179.40(16) . . ?
N00G Mn03 N00F 89.54(18) . . ?
N00K Mn03 N00F 90.50(19) . . ?
N00J Mn03 N4 89.90(16) . . ?
N00G Mn03 N4 89.86(15) . . ?
N00K Mn03 N4 90.25(15) . . ?
N00F Mn03 N4 90.63(16) . . ?
N00J Mn03 N1 89.15(16) . . ?
N00G Mn03 N1 90.40(15) . . ?
N00K Mn03 N1 89.48(15) . . ?
N00F Mn03 N1 90.31(16) . . ?
N4 Mn03 N1 179.02(14) . . ?
C00V N3 C00Y 122.5(5) . . ?
C019 C3 C011 121.8(5) . . ?
C019 C3 C00S 132.0(5) . . ?
C011 C3 C00S 106.2(4) . . ?
C7 C4 C4 99(4) . 6_654 ?
C7 C4 C7 62(3) . 6_654 ?
C4 C4 C7 39(2) 6_654 6_654 ?
C01A N4 C00Z 117.2(5) . . ?
C01A N4 Mn03 121.2(3) . . ?
C00Z N4 Mn03 121.5(3) . . ?
Cl2 C6 C7 160.4(14) . . ?
Cl2 C6 C7 160.4(14) . 6_654 ?
C7 C6 C7 39(3) . 6_654 ?
C4 C7 C7 80(4) . 6_654 ?
C4 C7 C4 43(5) . 6_654 ?
C7 C7 C4 38.3(19) 6_654 6_654 ?
C4 C7 Cl3 133(4) . . ?
C7 C7 Cl3 145.1(11) 6_654 . ?
C4 C7 Cl3 175(3) 6_654 . ?
C4 C7 C6 149(5) . . ?
C7 C7 C6 70.4(14) 6_654 . ?
C4 C7 C6 108.5(19) 6_654 . ?
Cl3 C7 C6 76(2) . . ?
C00W N00F C013 109.2(4) . . ?
C00W N00F Mn03 126.1(3) . . ?
C013 N00F Mn03 124.7(3) . . ?
C00S N00G C00V 108.4(4) . . ?
C00S N00G Mn03 126.2(3) . . ?
C00V N00G Mn03 125.4(3) . . ?
C00U N00I C00X 121.4(4) . . ?
C00X N00J C00Y 108.4(4) . . ?
C00X N00J Mn03 126.2(3) . . ?
C00Y N00J Mn03 125.5(3) . . ?
C00U N00K C012 109.0(4) . . ?
C00U N00K Mn03 125.6(3) . . ?
C012 N00K Mn03 125.2(3) . . ?
C00S N00L C00W 122.4(5) . . ?
C016 C00P C01B 122.0(5) . . ?
C016 C00P C00W 106.7(4) . . ?
C01B C00P C00W 131.3(5) . . ?
C01F C00R C014 122.0(5) . . ?
C01F C00R C00X 131.9(5) . . ?
C014 C00R C00X 106.1(4) . . ?
N00L C00S N00G 127.7(4) . . ?
N00L C00S C3 122.6(4) . . ?
N00G C00S C3 109.6(4) . . ?
N00I C00U N00K 128.8(4) . . ?
N00I C00U C2 122.1(4) . . ?
N00K C00U C2 109.0(4) . . ?
N3 C00V N00G 128.1(4) . . ?
N3 C00V C011 122.8(5) . . ?
N00G C00V C011 109.0(4) . . ?
N00L C00W N00F 128.0(4) . . ?
N00L C00W C00P 122.9(5) . . ?
N00F C00W C00P 109.1(4) . . ?
N00I C00X N00J 128.1(4) . . ?
N00I C00X C00R 122.2(4) . . ?
N00J C00X C00R 109.7(4) . . ?
N3 C00Y N00J 128.3(4) . . ?
N3 C00Y C014 122.8(4) . . ?
N00J C00Y C014 109.0(4) . . ?
N4 C00Z C01I 122.9(5) . . ?
C01E C010 C2 121.4(5) . . ?
C01E C010 C012 131.7(5) . . ?
C2 C010 C012 106.8(4) . . ?
C018 C011 C3 121.1(5) . . ?
C018 C011 C00V 132.2(5) . . ?
C3 C011 C00V 106.7(4) . . ?
N2 C012 N00K 128.3(4) . . ?
N2 C012 C010 123.0(4) . . ?
N00K C012 C010 108.7(4) . . ?
N2 C013 N00F 128.7(4) . . ?
N2 C013 C016 123.6(4) . . ?
N00F C013 C016 107.7(4) . . ?
C01C C014 C00R 120.9(5) . . ?
C01C C014 C00Y 132.1(5) . . ?
C00R C014 C00Y 106.9(4) . . ?
C01N C015 C2 116.9(5) . . ?
C01H C016 C00P 121.0(5) . . ?
C01H C016 C013 131.8(5) . . ?
C00P C016 C013 107.2(4) . . ?
C01J C018 C011 117.1(5) . . ?
C3 C019 C01P 116.8(5) . . ?
N4 C01A C01M 123.4(5) . . ?
C00P C01B C022 116.8(5) . . ?
C014 C01C C01O 118.1(5) . . ?
N1 C01D C01T 123.4(5) . . ?
C01L C01E C010 117.6(5) . . ?
C00R C01F C01V 116.9(5) . . ?
N1 C01G C01U 123.3(5) . . ?
C01R C01H C016 117.5(6) . . ?
C00Z C01I C01K 119.2(5) . . ?
C018 C01J C01P 121.9(5) . . ?
C01M C01K C01I 118.6(5) . . ?
C01E C01L C01N 120.9(5) . . ?
C01A C01M C01K 118.6(5) . . ?
C015 C01N C01L 121.8(5) . . ?
C01C C01O C01V 120.8(5) . . ?
C01J C01P C019 121.3(5) . . ?
C01Y C01Q C01S 119.5(6) . . ?
C01Y C01Q Cl05 121.0(5) . . ?
C01S C01Q Cl05 119.5(5) . . ?
C01H C01R C022 121.7(6) . . ?
C020 C01S C01Q 120.4(6) . . ?
C01D C01T C01X 118.7(5) . . ?
C01G C01U C01X 119.1(6) . . ?
C01F C01V C01O 121.3(5) . . ?
C01U C01X C01T 118.0(6) . . ?
C01Q C01Y C024 120.7(6) . . ?
C01Q C01Y Cl06 120.6(5) . . ?
C024 C01Y Cl06 118.7(5) . . ?
C01S C020 C023 120.8(6) . . ?
C01B C022 C01R 121.0(5) . . ?
C024 C023 C020 119.7(6) . . ?
C01Y C024 C023 118.9(7) . . ?
C027 C025 C028 119.1(7) . . ?
C027 C025 Cl04 121.9(6) . . ?
C028 C025 Cl04 119.0(5) . . ?
C025 C027 C029 120.5(8) . . ?
C025 C027 Cl07 120.7(6) . . ?
C029 C027 Cl07 118.8(6) . . ?
C02E C028 C025 119.0(9) . . ?
C02B C029 C027 120.0(9) . . ?
C02F C1 C02D 120.0 . . ?
C02J C02F C1 120.0 . . ?
C02F C02J C02A 120.0 . . ?
C02J C02A C02C 120.0 . . ?
C02J C02A Cl1 117.0(6) . . ?
C02C C02A Cl1 123.0(6) . . ?
C02D C02C C02A 120.0 . . ?
C02D C02C Cl08 121.4(5) . . ?
C02A C02C Cl08 118.4(5) . . ?
C02C C02D C1 120.0 . . ?
C029 C02B C02E 120.4(9) . . ?
C028 C02E C02B 120.9(10) . . ?

loop_
_geom_bond_atom_site_label_1
_geom_bond_atom_site_label_2
_geom_bond_distance
_geom_bond_site_symmetry_2
_geom_bond_publ_flag
Sb01 F026 1.826(5) 6_654 ?
Sb01 F026 1.826(5) . ?
Sb01 F00T 1.834(7) . ?
Sb01 F021 1.837(5) . ?
Sb01 F021 1.837(5) 6_654 ?
Sb01 F00H 1.883(7) . ?
N1 C01G 1.337(7) . ?
N1 C01D 1.337(7) . ?
N1 Mn03 2.387(5) . ?
Cl1 C02A 1.694(8) . ?
Sb02 F01W 1.809(8) . ?
Sb02 F017 1.868(5) . ?
Sb02 F017 1.868(5) 6_554 ?
Sb02 F00M 1.872(4) . ?
Sb02 F00M 1.872(4) 6_554 ?
Sb02 F00Q 1.882(7) . ?
Cl2 C6 1.46(3) . ?
N2 C013 1.316(6) . ?
N2 C012 1.329(6) . ?
C2 C015 1.393(7) . ?
C2 C010 1.401(7) . ?
C2 C00U 1.452(7) . ?
Mn03 N00J 1.960(4) . ?
Mn03 N00G 1.963(4) . ?
Mn03 N00K 1.963(4) . ?
Mn03 N00F 1.965(4) . ?
Mn03 N4 2.371(5) . ?
Cl3 C7 1.88(5) . ?
N3 C00V 1.326(6) . ?
N3 C00Y 1.328(6) . ?
C3 C019 1.387(7) . ?
C3 C011 1.403(7) . ?
C3 C00S 1.450(7) . ?
Cl04 C025 1.729(7) . ?
C4 C7 0.90(6) . ?
C4 C4 0.98(10) 6_654 ?
C4 C7 1.42(6) 6_654 ?
N4 C01A 1.337(7) . ?
N4 C00Z 1.351(6) . ?
Cl05 C01Q 1.729(6) . ?
Cl06 C01Y 1.737(6) . ?
C6 C7 1.90(4) . ?
C6 C7 1.90(4) 6_654 ?
Cl07 C027 1.721(9) . ?
C7 C7 1.28(7) 6_654 ?
Cl08 C02C 1.718(7) . ?
N00F C00W 1.363(6) . ?
N00F C013 1.385(6) . ?
N00G C00S 1.368(6) . ?
N00G C00V 1.377(6) . ?
N00I C00U 1.331(6) . ?
N00I C00X 1.343(6) . ?
N00J C00X 1.365(6) . ?
N00J C00Y 1.373(6) . ?
N00K C00U 1.366(6) . ?
N00K C012 1.375(6) . ?
N00L C00S 1.332(7) . ?
N00L C00W 1.332(7) . ?
C00P C016 1.394(8) . ?
C00P C01B 1.394(7) . ?
C00P C00W 1.447(7) . ?
C00R C01F 1.387(7) . ?
C00R C014 1.397(7) . ?
C00R C00X 1.452(7) . ?
C00V C011 1.451(7) . ?
C00Y C014 1.452(7) . ?
C00Z C01I 1.375(7) . ?
C010 C01E 1.390(8) . ?
C010 C012 1.449(7) . ?
C011 C018 1.394(7) . ?
C013 C016 1.456(7) . ?
C014 C01C 1.383(8) . ?
C015 C01N 1.386(8) . ?
C016 C01H 1.393(8) . ?
C018 C01J 1.386(8) . ?
C019 C01P 1.398(8) . ?
C01A C01M 1.385(7) . ?
C01B C022 1.399(8) . ?
C01C C01O 1.385(8) . ?
C01D C01T 1.383(8) . ?
C01E C01L 1.384(8) . ?
C01F C01V 1.394(8) . ?
C01G C01U 1.378(8) . ?
C01H C01R 1.384(9) . ?
C01I C01K 1.386(8) . ?
C01J C01P 1.393(9) . ?
C01K C01M 1.385(8) . ?
C01L C01N 1.412(9) . ?
C01O C01V 1.409(9) . ?
C01Q C01Y 1.374(9) . ?
C01Q C01S 1.399(9) . ?
C01R C022 1.403(9) . ?
C01S C020 1.336(9) . ?
C01T C01X 1.393(9) . ?
C01U C01X 1.390(9) . ?
C01Y C024 1.384(9) . ?
C020 C023 1.394(11) . ?
C023 C024 1.392(10) . ?
C025 C027 1.377(9) . ?
C025 C028 1.410(11) . ?
C027 C029 1.377(11) . ?
C028 C02E 1.351(12) . ?
C029 C02B 1.344(15) . ?
C1 C02F 1.3900 . ?
C1 C02D 1.3900 . ?
C02F C02J 1.3900 . ?
C02J C02A 1.3900 . ?
C02A C02C 1.3900 . ?
C02C C02D 1.3900 . ?
C02B C02E 1.388(15) . ?
